data_7132985
loop_
_publ_author_name
'Harsha, ?'
'Kumar, Rohit'
'Jain, Nidhi'

_publ_section_title
;
 <sup>1</sup>O<sub>2</sub> mediated synthesis of carbonyl substituted
 quinoline-2,4(1<i>H</i>,3<i>H</i>)-diones in visible light: 4CzIPN as a
 reusable photocatalyst.
;
_journal_issue 43
_journal_name_full 'Chemical communications (Cambridge, England)'
_journal_page_first 5646
_journal_page_last 5649
_journal_paper_doi 10.1039/d4cc00887a
_journal_volume 60
_journal_year 2024
_chemical_formula_moiety 'C19 H15 Cl2 N O3'
_chemical_formula_sum 'C19 H15 Cl2 N O3'
_chemical_formula_weight 376.22
_space_group_crystal_system monoclinic
_space_group_IT_number 14
_space_group_name_Hall '-P 2ybc'
_space_group_name_H-M_alt 'P 1 21/c 1'
_atom_sites_solution_hydrogens geom
_audit_creation_date 2023-06-20
_audit_creation_method
;
Olex2 1.5
(compiled 2023.03.06 svn.rbb2c1857 for OlexSys, GUI svn.r6748)
;
_audit_update_record
;
2023-11-28 deposited with the CCDC.	2024-04-29 downloaded from the CCDC.
;
_cell_angle_alpha 90
_cell_angle_beta 94.945(2)
_cell_angle_gamma 90
_cell_formula_units_Z 4
_cell_length_a 16.1234(10)
_cell_length_b 11.9822(7)
_cell_length_c 8.9939(6)
_cell_measurement_reflns_used 7619
_cell_measurement_temperature 300(2)
_cell_measurement_theta_max 24.74
_cell_measurement_theta_min 2.54
_cell_volume 1731.10(19)
_computing_cell_refinement 'SAINT V8.40B (?, 2016)'
_computing_data_reduction 'SAINT V8.40B (?, 2016)'
_computing_molecular_graphics 'Olex2 1.5 (Dolomanov et al., 2009)'
_computing_publication_material 'Olex2 1.5 (Dolomanov et al., 2009)'
_computing_structure_refinement 'XL  (Sheldrick, 2008)'
_diffrn_ambient_temperature 300.00
_diffrn_measured_fraction_theta_full 1.000
_diffrn_measured_fraction_theta_max 0.999
_diffrn_measurement_device_type 'Bruker APEX-II CCD'
_diffrn_measurement_method '\f and \w scans'
_diffrn_radiation_type MoK\a
_diffrn_radiation_wavelength 0.71073
_diffrn_reflns_av_R_equivalents 0.0667
_diffrn_reflns_av_unetI/netI 0.0353
_diffrn_reflns_Laue_measured_fraction_full 1.000
_diffrn_reflns_Laue_measured_fraction_max 0.999
_diffrn_reflns_limit_h_max 19
_diffrn_reflns_limit_h_min -19
_diffrn_reflns_limit_k_max 14
_diffrn_reflns_limit_k_min -14
_diffrn_reflns_limit_l_max 10
_diffrn_reflns_limit_l_min -10
_diffrn_reflns_number 30352
_diffrn_reflns_point_group_measured_fraction_full 1.000
_diffrn_reflns_point_group_measured_fraction_max 0.999
_diffrn_reflns_theta_full 25.242
_diffrn_reflns_theta_max 25.413
_diffrn_reflns_theta_min 2.120
_diffrn_source_current 1.4
_diffrn_source_power 0.07
_diffrn_source_voltage 50.0
_diffrn_standards_number 0
_exptl_absorpt_coefficient_mu 0.393
_exptl_absorpt_correction_T_max 0.996
_exptl_absorpt_correction_T_min 0.995
_exptl_absorpt_correction_type multi-scan
_exptl_absorpt_process_details
;
SADABS-2016/2 (Bruker,2016/2) was used for absorption correction.
wR2(int) was 0.0859 before and 0.0664 after correction.
The Ratio of minimum to maximum transmission is 0.8713.
The \l/2 correction factor is Not present.
;
_exptl_crystal_colour 'clear colourless'
_exptl_crystal_colour_lustre clear
_exptl_crystal_colour_primary colourless
_exptl_crystal_density_diffrn 1.444
_exptl_crystal_description block
_exptl_crystal_F_000 776
_exptl_crystal_size_max 0.014
_exptl_crystal_size_mid 0.012
_exptl_crystal_size_min 0.011
_refine_diff_density_max 0.276
_refine_diff_density_min -0.240
_refine_diff_density_rms 0.038
_refine_ls_extinction_method none
_refine_ls_goodness_of_fit_ref 1.070
_refine_ls_hydrogen_treatment constr
_refine_ls_matrix_type full
_refine_ls_number_parameters 228
_refine_ls_number_reflns 3187
_refine_ls_number_restraints 0
_refine_ls_restrained_S_all 1.070
_refine_ls_R_factor_all 0.0491
_refine_ls_R_factor_gt 0.0390
_refine_ls_shift/su_max 0.000
_refine_ls_shift/su_mean 0.000
_refine_ls_structure_factor_coef Fsqd
_refine_ls_weighting_details 'w=1/[\s^2^(Fo^2^)+(0.0474P)^2^+0.4970P] where P=(Fo^2^+2Fc^2^)/3'
_refine_ls_weighting_scheme calc
_refine_ls_wR_factor_gt 0.1021
_refine_ls_wR_factor_ref 0.1091
_reflns_Friedel_coverage 0.000
_reflns_number_gt 2579
_reflns_number_total 3187
_reflns_threshold_expression 'I > 2\s(I)'
_cod_data_source_file d4cc00887a2.cif
_cod_data_source_block hd777c_0ma_a
_cod_depositor_comments 'Adding full bibliography for 7132985.cif.'
_cod_database_code 7132985
_shelx_shelxl_version_number 2019/1
_shelx_space_group_comment
;
The symmetry employed for this shelxl refinement is uniquely defined
by the following loop, which should always be used as a source of
symmetry information in preference to the above space-group names.
They are only intended as comments.
;
_shelx_estimated_absorpt_t_max 0.996
_shelx_estimated_absorpt_t_min 0.995
_olex2_refinement_description
;
1. Fixed Uiso
 At 1.2 times of:
  All C(H) groups, All C(H,H) groups
 At 1.5 times of:
  All C(H,H,H) groups
2.a Secondary CH2 refined with riding coordinates:
 C8(H8A,H8B)
2.b Aromatic/amide H refined with riding coordinates:
 C2(H2), C3(H3), C4(H4), C5(H5), C6(H6), C17(H17), C19(H19)
2.c Idealised Me refined as rotating group:
 C14(H14A,H14B,H14C), C15(H15A,H15B,H15C)
;
_olex2_submission_special_instructions 'No special instructions were received'

loop_
_space_group_symop_operation_xyz
'x, y, z'
'-x, y+1/2, -z+1/2'
'-x, -y, -z'
'x, -y-1/2, z-1/2'

loop_
_atom_site_label
_atom_site_type_symbol
_atom_site_fract_x
_atom_site_fract_y
_atom_site_fract_z
_atom_site_U_iso_or_equiv
_atom_site_adp_type
_atom_site_occupancy
_atom_site_site_symmetry_order
_atom_site_calc_flag
_atom_site_refinement_flags_posn
_atom_site_refinement_flags_adp
_atom_site_refinement_flags_occupancy
_atom_site_disorder_assembly
_atom_site_disorder_group
Cl1_1 Cl 0.42508(4) 0.25280(5) -0.06326(7) 0.0681(2) Uani 1 1 d . . . . .
Cl2_1 Cl 0.63921(4) 0.48218(6) 0.29942(9) 0.0752(2) Uani 1 1 d . . . . .
O1_1 O 0.21902(10) 0.46590(12) 0.42842(19) 0.0601(4) Uani 1 1 d . . . . .
O2_1 O 0.15203(9) 0.43094(12) 0.07790(19) 0.0581(4) Uani 1 1 d . . . . .
O3_1 O 0.34266(10) 0.65735(13) 0.3499(2) 0.0622(4) Uani 1 1 d . . . . .
N1_1 N 0.28734(10) 0.38393(12) 0.09439(19) 0.0444(4) Uani 1 1 d . . . . .
C1_1 C 0.11336(12) 0.57730(17) 0.5170(2) 0.0468(5) Uani 1 1 d . . . . .
C2_1 C 0.05385(14) 0.6587(2) 0.4861(3) 0.0574(6) Uani 1 1 d . . . . .
H2_1 H 0.052052 0.697006 0.395961 0.069 Uiso 1 1 calc R U . . .
C3_1 C -0.00324(17) 0.6839(3) 0.5876(3) 0.0752(8) Uani 1 1 d . . . . .
H3_1 H -0.043168 0.738843 0.565363 0.090 Uiso 1 1 calc R U . . .
C4_1 C -0.00087(19) 0.6283(3) 0.7199(4) 0.0818(9) Uani 1 1 d . . . . .
H4_1 H -0.039848 0.644529 0.787266 0.098 Uiso 1 1 calc R U . . .
C5_1 C 0.0587(2) 0.5485(3) 0.7545(3) 0.0833(9) Uani 1 1 d . . . . .
H5_1 H 0.060781 0.511907 0.845892 0.100 Uiso 1 1 calc R U . . .
C6_1 C 0.11597(17) 0.5224(2) 0.6530(3) 0.0672(7) Uani 1 1 d . . . . .
H6_1 H 0.156135 0.468041 0.676321 0.081 Uiso 1 1 calc R U . . .
C7_1 C 0.17284(12) 0.54537(16) 0.4070(2) 0.0436(4) Uani 1 1 d . . . . .
C8_1 C 0.17536(12) 0.61314(16) 0.2661(2) 0.0433(5) Uani 1 1 d . . . . .
H8A_1 H 0.184161 0.691056 0.292203 0.052 Uiso 1 1 calc R U . . .
H8B_1 H 0.122157 0.607066 0.207559 0.052 Uiso 1 1 calc R U . . .
C9_1 C 0.24458(12) 0.57410(15) 0.1720(2) 0.0412(4) Uani 1 1 d . . . . .
C10_1 C 0.22376(12) 0.45761(16) 0.1124(2) 0.0431(4) Uani 1 1 d . . . . .
C11_1 C 0.37134(12) 0.41151(14) 0.1300(2) 0.0391(4) Uani 1 1 d . . . . .
C12_1 C 0.39272(12) 0.50262(15) 0.2230(2) 0.0403(4) Uani 1 1 d . . . . .
C13_1 C 0.32780(12) 0.58210(15) 0.2616(2) 0.0432(5) Uani 1 1 d . . . . .
C14_1 C 0.24825(15) 0.65166(18) 0.0354(3) 0.0557(6) Uani 1 1 d . . . . .
H14A_1 H 0.289985 0.625084 -0.025845 0.084 Uiso 1 1 calc R U . . .
H14B_1 H 0.261955 0.726038 0.068747 0.084 Uiso 1 1 calc R U . . .
H14C_1 H 0.195077 0.652039 -0.021560 0.084 Uiso 1 1 calc R U . . .
C15_1 C 0.26065(15) 0.26681(17) 0.0688(3) 0.0673(7) Uani 1 1 d . . . . .
H15A_1 H 0.303715 0.217495 0.109580 0.101 Uiso 1 1 calc R U . . .
H15B_1 H 0.250298 0.253569 -0.036406 0.101 Uiso 1 1 calc R U . . .
H15C_1 H 0.210643 0.253381 0.116732 0.101 Uiso 1 1 calc R U . . .
C16_1 C 0.43788(13) 0.35163(15) 0.0773(2) 0.0447(5) Uani 1 1 d . . . . .
C17_1 C 0.51925(13) 0.37302(17) 0.1301(2) 0.0491(5) Uani 1 1 d . . . . .
H17_1 H 0.562002 0.329748 0.097482 0.059 Uiso 1 1 calc R U . . .
C18_1 C 0.53758(13) 0.45783(17) 0.2306(3) 0.0501(5) Uani 1 1 d . . . . .
C19_1 C 0.47463(13) 0.52550(17) 0.2740(2) 0.0473(5) Uani 1 1 d . . . . .
H19_1 H 0.487052 0.585896 0.336984 0.057 Uiso 1 1 calc R U . . .

loop_
_atom_site_aniso_label
_atom_site_aniso_U_11
_atom_site_aniso_U_22
_atom_site_aniso_U_33
_atom_site_aniso_U_23
_atom_site_aniso_U_13
_atom_site_aniso_U_12
Cl1_1 0.0809(4) 0.0566(3) 0.0670(4) -0.0243(3) 0.0079(3) 0.0110(3)
Cl2_1 0.0440(3) 0.0802(4) 0.0992(6) -0.0092(4) -0.0062(3) 0.0023(3)
O1_1 0.0645(10) 0.0497(8) 0.0667(11) 0.0144(7) 0.0098(8) 0.0124(7)
O2_1 0.0433(8) 0.0566(9) 0.0746(11) -0.0068(8) 0.0053(7) -0.0051(7)
O3_1 0.0548(9) 0.0517(8) 0.0813(12) -0.0279(8) 0.0124(8) -0.0045(7)
N1_1 0.0455(9) 0.0328(8) 0.0548(11) -0.0069(7) 0.0037(8) -0.0027(7)
C1_1 0.0473(11) 0.0494(11) 0.0441(12) -0.0049(9) 0.0061(9) -0.0137(9)
C2_1 0.0502(12) 0.0662(14) 0.0575(14) -0.0078(11) 0.0132(10) -0.0018(10)
C3_1 0.0575(15) 0.0905(19) 0.081(2) -0.0260(16) 0.0236(14) -0.0073(13)
C4_1 0.0688(17) 0.108(2) 0.073(2) -0.0380(18) 0.0318(15) -0.0405(17)
C5_1 0.100(2) 0.106(2) 0.0467(15) -0.0086(15) 0.0199(15) -0.043(2)
C6_1 0.0757(16) 0.0738(16) 0.0527(15) 0.0026(12) 0.0081(12) -0.0159(13)
C7_1 0.0427(10) 0.0403(10) 0.0477(12) 0.0000(8) 0.0036(9) -0.0044(8)
C8_1 0.0440(10) 0.0383(9) 0.0487(12) 0.0027(8) 0.0111(9) 0.0063(8)
C9_1 0.0445(10) 0.0324(9) 0.0481(12) 0.0017(8) 0.0120(9) 0.0026(7)
C10_1 0.0448(11) 0.0411(10) 0.0443(11) 0.0004(8) 0.0088(9) -0.0019(8)
C11_1 0.0450(10) 0.0316(8) 0.0409(11) 0.0020(7) 0.0049(8) 0.0012(7)
C12_1 0.0435(10) 0.0359(9) 0.0423(11) -0.0010(8) 0.0082(8) -0.0013(8)
C13_1 0.0456(11) 0.0337(9) 0.0518(12) -0.0034(8) 0.0134(9) -0.0034(8)
C14_1 0.0657(14) 0.0485(11) 0.0552(14) 0.0086(10) 0.0180(11) 0.0025(10)
C15_1 0.0628(14) 0.0357(10) 0.102(2) -0.0130(12) 0.0008(14) -0.0090(10)
C16_1 0.0540(12) 0.0354(9) 0.0453(11) -0.0020(8) 0.0077(9) 0.0036(8)
C17_1 0.0486(12) 0.0440(10) 0.0562(13) 0.0043(9) 0.0130(10) 0.0102(9)
C18_1 0.0469(11) 0.0479(11) 0.0557(13) 0.0032(10) 0.0051(10) 0.0017(9)
C19_1 0.0479(11) 0.0424(10) 0.0519(13) -0.0048(9) 0.0062(9) -0.0036(8)

loop_
_atom_type_symbol
_atom_type_description
_atom_type_scat_dispersion_real
_atom_type_scat_dispersion_imag
_atom_type_scat_source
C C 0.0033 0.0016 'International Tables Vol C Tables 4.2.6.8 and 6.1.1.4'
H H 0.0000 0.0000 'International Tables Vol C Tables 4.2.6.8 and 6.1.1.4'
Cl Cl 0.1484 0.1585 'International Tables Vol C Tables 4.2.6.8 and 6.1.1.4'
N N 0.0061 0.0033 'International Tables Vol C Tables 4.2.6.8 and 6.1.1.4'
O O 0.0106 0.0060 'International Tables Vol C Tables 4.2.6.8 and 6.1.1.4'

loop_
_geom_angle_atom_site_label_1
_geom_angle_atom_site_label_2
_geom_angle_atom_site_label_3
_geom_angle
_geom_angle_site_symmetry_1
_geom_angle_site_symmetry_3
_geom_angle_publ_flag
C10_1 N1_1 C11_1 122.48(15) . . ?
C10_1 N1_1 C15_1 114.71(17) . . ?
C11_1 N1_1 C15_1 121.36(16) . . ?
C2_1 C1_1 C6_1 118.7(2) . . ?
C2_1 C1_1 C7_1 121.7(2) . . ?
C6_1 C1_1 C7_1 119.6(2) . . ?
C1_1 C2_1 H2_1 119.6 . . ?
C1_1 C2_1 C3_1 120.8(3) . . ?
C3_1 C2_1 H2_1 119.6 . . ?
C2_1 C3_1 H3_1 120.0 . . ?
C4_1 C3_1 C2_1 119.9(3) . . ?
C4_1 C3_1 H3_1 120.0 . . ?
C3_1 C4_1 H4_1 119.8 . . ?
C3_1 C4_1 C5_1 120.3(3) . . ?
C5_1 C4_1 H4_1 119.8 . . ?
C4_1 C5_1 H5_1 120.0 . . ?
C4_1 C5_1 C6_1 120.0(3) . . ?
C6_1 C5_1 H5_1 120.0 . . ?
C1_1 C6_1 C5_1 120.1(3) . . ?
C1_1 C6_1 H6_1 119.9 . . ?
C5_1 C6_1 H6_1 119.9 . . ?
O1_1 C7_1 C1_1 121.23(19) . . ?
O1_1 C7_1 C8_1 119.68(18) . . ?
C1_1 C7_1 C8_1 119.09(17) . . ?
C7_1 C8_1 H8A_1 109.2 . . ?
C7_1 C8_1 H8B_1 109.2 . . ?
C7_1 C8_1 C9_1 111.94(16) . . ?
H8A_1 C8_1 H8B_1 107.9 . . ?
C9_1 C8_1 H8A_1 109.2 . . ?
C9_1 C8_1 H8B_1 109.2 . . ?
C8_1 C9_1 C14_1 109.61(16) . . ?
C10_1 C9_1 C8_1 109.03(15) . . ?
C10_1 C9_1 C14_1 107.07(17) . . ?
C13_1 C9_1 C8_1 110.05(17) . . ?
C13_1 C9_1 C10_1 113.93(15) . . ?
C13_1 C9_1 C14_1 107.05(16) . . ?
O2_1 C10_1 N1_1 120.34(18) . . ?
O2_1 C10_1 C9_1 120.49(17) . . ?
N1_1 C10_1 C9_1 119.14(17) . . ?
N1_1 C11_1 C16_1 123.49(17) . . ?
C12_1 C11_1 N1_1 120.20(17) . . ?
C12_1 C11_1 C16_1 116.31(17) . . ?
C11_1 C12_1 C13_1 119.97(17) . . ?
C19_1 C12_1 C11_1 122.01(18) . . ?
C19_1 C12_1 C13_1 117.90(17) . . ?
O3_1 C13_1 C9_1 120.94(17) . . ?
O3_1 C13_1 C12_1 121.96(18) . . ?
C12_1 C13_1 C9_1 116.70(16) . . ?
C9_1 C14_1 H14A_1 109.5 . . ?
C9_1 C14_1 H14B_1 109.5 . . ?
C9_1 C14_1 H14C_1 109.5 . . ?
H14A_1 C14_1 H14B_1 109.5 . . ?
H14A_1 C14_1 H14C_1 109.5 . . ?
H14B_1 C14_1 H14C_1 109.5 . . ?
N1_1 C15_1 H15A_1 109.5 . . ?
N1_1 C15_1 H15B_1 109.5 . . ?
N1_1 C15_1 H15C_1 109.5 . . ?
H15A_1 C15_1 H15B_1 109.5 . . ?
H15A_1 C15_1 H15C_1 109.5 . . ?
H15B_1 C15_1 H15C_1 109.5 . . ?
C11_1 C16_1 Cl1_1 123.27(16) . . ?
C17_1 C16_1 Cl1_1 115.34(15) . . ?
C17_1 C16_1 C11_1 121.29(18) . . ?
C16_1 C17_1 H17_1 119.8 . . ?
C18_1 C17_1 C16_1 120.49(19) . . ?
C18_1 C17_1 H17_1 119.8 . . ?
C17_1 C18_1 Cl2_1 120.29(16) . . ?
C17_1 C18_1 C19_1 119.88(19) . . ?
C19_1 C18_1 Cl2_1 119.81(17) . . ?
C12_1 C19_1 H19_1 120.3 . . ?
C18_1 C19_1 C12_1 119.46(19) . . ?
C18_1 C19_1 H19_1 120.3 . . ?

loop_
_geom_bond_atom_site_label_1
_geom_bond_atom_site_label_2
_geom_bond_distance
_geom_bond_site_symmetry_2
_geom_bond_publ_flag
Cl1_1 C16_1 1.732(2) . ?
Cl2_1 C18_1 1.726(2) . ?
O1_1 C7_1 1.214(2) . ?
O2_1 C10_1 1.214(2) . ?
O3_1 C13_1 1.212(2) . ?
N1_1 C10_1 1.373(2) . ?
N1_1 C11_1 1.404(2) . ?
N1_1 C15_1 1.480(2) . ?
C1_1 C2_1 1.379(3) . ?
C1_1 C6_1 1.386(3) . ?
C1_1 C7_1 1.486(3) . ?
C2_1 H2_1 0.9300 . ?
C2_1 C3_1 1.385(3) . ?
C3_1 H3_1 0.9300 . ?
C3_1 C4_1 1.362(4) . ?
C4_1 H4_1 0.9300 . ?
C4_1 C5_1 1.372(5) . ?
C5_1 H5_1 0.9300 . ?
C5_1 C6_1 1.388(4) . ?
C6_1 H6_1 0.9300 . ?
C7_1 C8_1 1.508(3) . ?
C8_1 H8A_1 0.9700 . ?
C8_1 H8B_1 0.9700 . ?
C8_1 C9_1 1.531(3) . ?
C9_1 C10_1 1.522(3) . ?
C9_1 C13_1 1.507(3) . ?
C9_1 C14_1 1.546(3) . ?
C11_1 C12_1 1.400(3) . ?
C11_1 C16_1 1.407(3) . ?
C12_1 C13_1 1.478(3) . ?
C12_1 C19_1 1.388(3) . ?
C14_1 H14A_1 0.9600 . ?
C14_1 H14B_1 0.9600 . ?
C14_1 H14C_1 0.9600 . ?
C15_1 H15A_1 0.9600 . ?
C15_1 H15B_1 0.9600 . ?
C15_1 H15C_1 0.9600 . ?
C16_1 C17_1 1.380(3) . ?
C17_1 H17_1 0.9300 . ?
C17_1 C18_1 1.375(3) . ?
C18_1 C19_1 1.382(3) . ?
C19_1 H19_1 0.9300 . ?

loop_
_geom_torsion_atom_site_label_1
_geom_torsion_atom_site_label_2
_geom_torsion_atom_site_label_3
_geom_torsion_atom_site_label_4
_geom_torsion
_geom_torsion_site_symmetry_1
_geom_torsion_site_symmetry_2
_geom_torsion_site_symmetry_3
_geom_torsion_site_symmetry_4
_geom_torsion_publ_flag
Cl1_1 C16_1 C17_1 C18_1 173.27(17) . . . . ?
Cl2_1 C18_1 C19_1 C12_1 -177.38(16) . . . . ?
O1_1 C7_1 C8_1 C9_1 -4.6(3) . . . . ?
N1_1 C11_1 C12_1 C13_1 -11.1(3) . . . . ?
N1_1 C11_1 C12_1 C19_1 172.87(18) . . . . ?
N1_1 C11_1 C16_1 Cl1_1 11.9(3) . . . . ?
N1_1 C11_1 C16_1 C17_1 -171.73(19) . . . . ?
C1_1 C2_1 C3_1 C4_1 0.2(4) . . . . ?
C1_1 C7_1 C8_1 C9_1 175.58(17) . . . . ?
C2_1 C1_1 C6_1 C5_1 0.9(3) . . . . ?
C2_1 C1_1 C7_1 O1_1 -172.1(2) . . . . ?
C2_1 C1_1 C7_1 C8_1 7.8(3) . . . . ?
C2_1 C3_1 C4_1 C5_1 1.1(4) . . . . ?
C3_1 C4_1 C5_1 C6_1 -1.3(4) . . . . ?
C4_1 C5_1 C6_1 C1_1 0.4(4) . . . . ?
C6_1 C1_1 C2_1 C3_1 -1.1(3) . . . . ?
C6_1 C1_1 C7_1 O1_1 6.3(3) . . . . ?
C6_1 C1_1 C7_1 C8_1 -173.86(19) . . . . ?
C7_1 C1_1 C2_1 C3_1 177.3(2) . . . . ?
C7_1 C1_1 C6_1 C5_1 -177.6(2) . . . . ?
C7_1 C8_1 C9_1 C10_1 67.1(2) . . . . ?
C7_1 C8_1 C9_1 C13_1 -58.5(2) . . . . ?
C7_1 C8_1 C9_1 C14_1 -175.95(17) . . . . ?
C8_1 C9_1 C10_1 O2_1 35.0(3) . . . . ?
C8_1 C9_1 C10_1 N1_1 -146.69(18) . . . . ?
C8_1 C9_1 C13_1 O3_1 -35.8(2) . . . . ?
C8_1 C9_1 C13_1 C12_1 151.45(16) . . . . ?
C10_1 N1_1 C11_1 C12_1 17.9(3) . . . . ?
C10_1 N1_1 C11_1 C16_1 -162.33(19) . . . . ?
C10_1 C9_1 C13_1 O3_1 -158.57(19) . . . . ?
C10_1 C9_1 C13_1 C12_1 28.7(2) . . . . ?
C11_1 N1_1 C10_1 O2_1 178.83(19) . . . . ?
C11_1 N1_1 C10_1 C9_1 0.5(3) . . . . ?
C11_1 C12_1 C13_1 O3_1 174.7(2) . . . . ?
C11_1 C12_1 C13_1 C9_1 -12.6(3) . . . . ?
C11_1 C12_1 C19_1 C18_1 1.0(3) . . . . ?
C11_1 C16_1 C17_1 C18_1 -3.4(3) . . . . ?
C12_1 C11_1 C16_1 Cl1_1 -168.27(15) . . . . ?
C12_1 C11_1 C16_1 C17_1 8.1(3) . . . . ?
C13_1 C9_1 C10_1 O2_1 158.31(19) . . . . ?
C13_1 C9_1 C10_1 N1_1 -23.3(3) . . . . ?
C13_1 C12_1 C19_1 C18_1 -175.03(19) . . . . ?
C14_1 C9_1 C10_1 O2_1 -83.5(2) . . . . ?
C14_1 C9_1 C10_1 N1_1 94.8(2) . . . . ?
C14_1 C9_1 C13_1 O3_1 83.3(2) . . . . ?
C14_1 C9_1 C13_1 C12_1 -89.50(19) . . . . ?
C15_1 N1_1 C10_1 O2_1 -14.7(3) . . . . ?
C15_1 N1_1 C10_1 C9_1 166.9(2) . . . . ?
C15_1 N1_1 C11_1 C12_1 -147.7(2) . . . . ?
C15_1 N1_1 C11_1 C16_1 32.1(3) . . . . ?
C16_1 C11_1 C12_1 C13_1 169.04(17) . . . . ?
C16_1 C11_1 C12_1 C19_1 -7.0(3) . . . . ?
C16_1 C17_1 C18_1 Cl2_1 178.52(16) . . . . ?
C16_1 C17_1 C18_1 C19_1 -2.9(3) . . . . ?
C17_1 C18_1 C19_1 C12_1 4.1(3) . . . . ?
C19_1 C12_1 C13_1 O3_1 -9.2(3) . . . . ?
C19_1 C12_1 C13_1 C9_1 163.52(18) . . . . ?
